data_2234420
loop_
_publ_author_name
'Zhou, Jia'
'Shu, Mouhai'

_publ_section_title
;
 (Acetato-\k<i>O</i>)(aqua-\k<i>O</i>)(2-{bis[(3,5-dimethyl-1<i>H</i>-pyrazol-1-yl-\k<i>N</i>^2^)methyl]amino-\k<i>N</i>}ethanol-\k<i>O</i>)nickel(II)
 perchlorate monohydrate
;
_journal_coeditor_code TK5060
_journal_issue 4
_journal_name_full 'Acta Crystallographica Section E'
_journal_page_first m399
_journal_paper_doi 10.1107/S1600536812007970
_journal_volume 68
_journal_year 2012
_chemical_formula_iupac '[Ni (C2 H3 O2) (C14 H23 N5 O) (H2 O)] Cl O4 , H2 O'
_chemical_formula_moiety 'C16 H28 N5 Ni O4 +, Cl O4 -, H2 O'
_chemical_formula_sum 'C16 H30 Cl N5 Ni O9'
_chemical_formula_weight 530.61
_chemical_name_systematic
;
(Acetato-\k<i>O</i>)(aqua-\k<i>O</i>)(2-{bis[(3,5-dimethyl-1<i>H</i>-
pyrazol-1-yl-\k<i>N</i>^2^)methyl]amino-\k<i>N</i>}ethanol-\k<i>O</i>)nickel(II)
perchlorate monohydrate
;
_space_group_IT_number 14
_symmetry_cell_setting monoclinic
_symmetry_space_group_name_Hall '-P 2ybc'
_symmetry_space_group_name_H-M 'P 1 21/c 1'
_atom_sites_solution_hydrogens geom
_atom_sites_solution_primary direct
_atom_sites_solution_secondary difmap
_audit_creation_method SHELXL97
_cell_angle_alpha 90.00
_cell_angle_beta 90.284(2)
_cell_angle_gamma 90.00
_cell_formula_units_Z 4
_cell_length_a 9.6055(11)
_cell_length_b 9.9889(11)
_cell_length_c 24.258(3)
_cell_measurement_reflns_used 1110
_cell_measurement_temperature 293(2)
_cell_measurement_theta_min 5.283
_cell_volume 2327.5(5)
_computing_cell_refinement 'SAINT (Bruker, 2000)'
_computing_data_collection 'SMART (Bruker, 2000)'
_computing_data_reduction 'SAINT (Bruker, 2000)'
_computing_molecular_graphics 'SHELXTL (Sheldrick, 2008)'
_computing_publication_material
;
SHELXTL (Sheldrick, 2008) and publCIF (Westrip, 2010)
;
_computing_structure_refinement 'SHELXTL (Sheldrick, 2008)'
_computing_structure_solution 'SHELXTL (Sheldrick, 2008)'
_diffrn_ambient_temperature 293(2)
_diffrn_measured_fraction_theta_full 0.994
_diffrn_measured_fraction_theta_max 0.994
_diffrn_measurement_device_type 'Bruker APEX CCD'
_diffrn_measurement_method '\f and \w'
_diffrn_radiation_monochromator graphite
_diffrn_radiation_source 'fine-focus sealed tube'
_diffrn_radiation_type MoK\a
_diffrn_radiation_wavelength 0.71073
_diffrn_reflns_av_R_equivalents 0.0818
_diffrn_reflns_av_sigmaI/netI 0.1586
_diffrn_reflns_limit_h_max 12
_diffrn_reflns_limit_h_min -12
_diffrn_reflns_limit_k_max 12
_diffrn_reflns_limit_k_min -9
_diffrn_reflns_limit_l_max 24
_diffrn_reflns_limit_l_min -30
_diffrn_reflns_number 13249
_diffrn_reflns_theta_full 26.99
_diffrn_reflns_theta_max 26.99
_diffrn_reflns_theta_min 1.68
_exptl_absorpt_coefficient_mu 1.004
_exptl_absorpt_correction_T_max 1.00000
_exptl_absorpt_correction_T_min 0.73152
_exptl_absorpt_correction_type empirical
_exptl_absorpt_process_details '(SADABS; Sheldrick, 2003)'
_exptl_crystal_colour blue
_exptl_crystal_density_diffrn 1.514
_exptl_crystal_density_method 'not measured'
_exptl_crystal_description block
_exptl_crystal_F_000 1112
_exptl_crystal_size_max 0.433
_exptl_crystal_size_mid 0.365
_exptl_crystal_size_min 0.207
_refine_diff_density_max 0.660
_refine_diff_density_min -0.499
_refine_ls_extinction_method none
_refine_ls_goodness_of_fit_ref 0.817
_refine_ls_hydrogen_treatment mixed
_refine_ls_matrix_type full
_refine_ls_number_parameters 310
_refine_ls_number_reflns 5057
_refine_ls_number_restraints 26
_refine_ls_restrained_S_all 0.835
_refine_ls_R_factor_all 0.1206
_refine_ls_R_factor_gt 0.0586
_refine_ls_shift/su_max 0.001
_refine_ls_shift/su_mean 0.000
_refine_ls_structure_factor_coef Fsqd
_refine_ls_weighting_details 'calc w = 1/[\s^2^(Fo^2^)+(0.0493P)^2^+0.0000P] where P=(Fo^2^+2Fc^2^)/3'
_refine_ls_weighting_scheme calc
_refine_ls_wR_factor_gt 0.1267
_refine_ls_wR_factor_ref 0.1415
_reflns_number_gt 2284
_reflns_number_total 5057
_reflns_threshold_expression I>2\s(I)
_cod_data_source_file tk5060.cif
_cod_data_source_block I
_cod_original_sg_symbol_H-M 'P 21/c'
_cod_database_code 2234420
_cod_database_fobs_code 2234420

loop_
_symmetry_equiv_pos_as_xyz
'x, y, z'
'-x, y+1/2, -z+1/2'
'-x, -y, -z'
'x, -y-1/2, z-1/2'

loop_
_atom_site_type_symbol
_atom_site_label
_atom_site_fract_x
_atom_site_fract_y
_atom_site_fract_z
_atom_site_U_iso_or_equiv
_atom_site_adp_type
_atom_site_calc_flag
_atom_site_refinement_flags
_atom_site_occupancy
_atom_site_symmetry_multiplicity
_atom_site_disorder_assembly
_atom_site_disorder_group
Ni Ni -0.44003(7) 1.26474(6) 0.84018(3) 0.0315(2) Uani d . 1 1 . .
Cl Cl -0.00311(17) 0.76885(16) 0.95183(7) 0.0575(4) Uani d PD 0.525(19) 1 A 1
Cl Cl' -0.00311(17) 0.76885(16) 0.95183(7) 0.0575(4) Uani d PD 0.475(19) 1 A 2
N N1 -0.2854(4) 1.2368(4) 0.90201(15) 0.0328(10) Uani d . 1 1 . .
N N2 -0.2798(4) 1.1888(4) 0.79269(17) 0.0342(10) Uani d . 1 1 . .
N N3 -0.1741(4) 1.1411(4) 0.82475(17) 0.0355(10) Uani d . 1 1 . .
N N4 -0.5531(5) 1.3175(4) 0.90797(17) 0.0374(11) Uani d . 1 1 . .
N N5 -0.4845(5) 1.2870(4) 0.95579(18) 0.0436(12) Uani d . 1 1 . .
O O1 -0.3473(4) 1.4547(3) 0.83710(15) 0.0383(9) Uani d D 1 1 . .
H H26 -0.357(6) 1.491(5) 0.8051(10) 0.07(2) Uiso d D 1 1 . .
O O2 -0.5772(3) 1.3140(3) 0.78136(14) 0.0383(9) Uani d . 1 1 . .
O O3 -0.6299(4) 1.1117(3) 0.74957(14) 0.0437(9) Uani d . 1 1 . .
O O4 -0.5166(4) 1.0662(4) 0.84915(19) 0.0434(9) Uani d D 1 1 . .
H H27 -0.572(4) 1.067(5) 0.8766(14) 0.050(19) Uiso d D 1 1 . .
H H28 -0.565(5) 1.062(6) 0.8195(14) 0.08(2) Uiso d D 1 1 . .
O O5 0.2962(5) 1.0394(6) 0.9409(2) 0.0831(15) Uani d D 1 1 . .
H H29 0.240(5) 0.972(4) 0.938(2) 0.09(3) Uiso d D 1 1 . .
H H30 0.276(6) 1.100(4) 0.965(2) 0.08(3) Uiso d D 1 1 . .
O O11 0.1400(8) 0.7866(11) 0.9351(5) 0.088(3) Uani d PD 0.525(19) 1 A 1
O O11' 0.1098(13) 0.8400(14) 0.9279(5) 0.106(3) Uani d PD 0.475(19) 1 A 2
O O12 -0.0120(12) 0.7935(11) 1.0102(3) 0.088(3) Uani d PD 0.525(19) 1 A 1
O O12' -0.0278(16) 0.8426(13) 1.0018(4) 0.106(3) Uani d PD 0.475(19) 1 A 2
O O13 -0.1096(9) 0.8469(13) 0.9288(5) 0.088(3) Uani d PD 0.525(19) 1 A 1
O O13' -0.1122(10) 0.7788(18) 0.9127(5) 0.106(3) Uani d PD 0.475(19) 1 A 2
O O14 -0.0262(12) 0.6290(7) 0.9444(5) 0.088(3) Uani d PD 0.525(19) 1 A 1
O O14' 0.0112(16) 0.6299(8) 0.9658(6) 0.106(3) Uani d PD 0.475(19) 1 A 2
C C1 -0.1981(6) 1.1237(5) 0.8832(2) 0.0438(14) Uani d . 1 1 . .
H H1A -0.1102 1.1230 0.9030 0.053 Uiso calc R 1 1 . .
H H1B -0.2452 1.0394 0.8899 0.053 Uiso calc R 1 1 . .
C C2 -0.0605(6) 1.1114(5) 0.7946(2) 0.0459(15) Uani d . 1 1 . .
C C3 -0.0943(6) 1.1418(5) 0.7411(2) 0.0482(16) Uani d . 1 1 . .
H H3A -0.0374 1.1314 0.7105 0.058 Uiso calc R 1 1 . .
C C4 -0.2312(6) 1.1917(5) 0.7410(2) 0.0409(14) Uani d . 1 1 . .
C C5 -0.3171(6) 1.2402(5) 0.6948(2) 0.0535(16) Uani d . 1 1 . .
H H5A -0.4067 1.2672 0.7083 0.080 Uiso calc R 1 1 . .
H H5B -0.3287 1.1698 0.6683 0.080 Uiso calc R 1 1 . .
H H5C -0.2721 1.3152 0.6778 0.080 Uiso calc R 1 1 . .
C C6 0.0674(6) 1.0516(6) 0.8194(3) 0.072(2) Uani d . 1 1 . .
H H6A 0.0559 1.0437 0.8585 0.107 Uiso calc R 1 1 . .
H H6B 0.1458 1.1081 0.8118 0.107 Uiso calc R 1 1 . .
H H6C 0.0829 0.9646 0.8038 0.107 Uiso calc R 1 1 . .
C C7 -0.3614(6) 1.2020(5) 0.9529(2) 0.0475(15) Uani d . 1 1 . .
H H7A -0.3885 1.1084 0.9522 0.057 Uiso calc R 1 1 . .
H H7B -0.3024 1.2166 0.9850 0.057 Uiso calc R 1 1 . .
C C8 -0.5593(7) 1.3211(6) 1.0010(2) 0.0497(16) Uani d . 1 1 . .
C C9 -0.6788(7) 1.3771(5) 0.9807(2) 0.0536(17) Uani d . 1 1 . .
H H9A -0.7517 1.4113 1.0014 0.064 Uiso calc R 1 1 . .
C C10 -0.6722(6) 1.3739(5) 0.9235(2) 0.0442(15) Uani d . 1 1 . .
C C11 -0.7764(6) 1.4210(5) 0.8818(3) 0.0629(18) Uani d . 1 1 . .
H H11B -0.7416 1.4047 0.8454 0.094 Uiso calc R 1 1 . .
H H11C -0.7923 1.5152 0.8866 0.094 Uiso calc R 1 1 . .
H H11D -0.8623 1.3734 0.8867 0.094 Uiso calc R 1 1 . .
C C12 -0.5118(7) 1.2947(6) 1.0577(2) 0.078(2) Uani d . 1 1 . .
H H12A -0.4213 1.2540 1.0569 0.117 Uiso calc R 1 1 . .
H H12B -0.5761 1.2354 1.0755 0.117 Uiso calc R 1 1 . .
H H12C -0.5070 1.3774 1.0778 0.117 Uiso calc R 1 1 . .
C C13 -0.2072(6) 1.3644(5) 0.9084(2) 0.0425(14) Uani d . 1 1 . .
H H13A -0.1120 1.3446 0.9191 0.051 Uiso calc R 1 1 . .
H H13B -0.2490 1.4167 0.9377 0.051 Uiso calc R 1 1 . .
C C14 -0.2067(6) 1.4462(5) 0.8560(2) 0.0424(14) Uani d . 1 1 . .
H H14A -0.1700 1.5350 0.8632 0.051 Uiso calc R 1 1 . .
H H14B -0.1491 1.4035 0.8284 0.051 Uiso calc R 1 1 . .
C C15 -0.6364(5) 1.2371(5) 0.7480(2) 0.0351(12) Uani d . 1 1 . .
C C16 -0.7201(6) 1.3043(5) 0.7039(2) 0.0552(16) Uani d . 1 1 . .
H H16A -0.7145 1.3996 0.7084 0.083 Uiso calc R 1 1 . .
H H16B -0.8155 1.2763 0.7064 0.083 Uiso calc R 1 1 . .
H H16C -0.6840 1.2800 0.6684 0.083 Uiso calc R 1 1 . .

loop_
_atom_site_aniso_label
_atom_site_aniso_U_11
_atom_site_aniso_U_22
_atom_site_aniso_U_33
_atom_site_aniso_U_12
_atom_site_aniso_U_13
_atom_site_aniso_U_23
Ni 0.0311(4) 0.0329(4) 0.0304(4) 0.0005(3) -0.0002(3) -0.0012(3)
Cl 0.0533(10) 0.0626(11) 0.0566(10) -0.0156(8) -0.0060(8) 0.0043(9)
Cl' 0.0533(10) 0.0626(11) 0.0566(10) -0.0156(8) -0.0060(8) 0.0043(9)
N1 0.037(3) 0.032(2) 0.029(2) -0.003(2) -0.0011(19) 0.0008(19)
N2 0.031(3) 0.039(2) 0.032(3) 0.0024(19) 0.000(2) -0.0026(19)
N3 0.029(3) 0.041(3) 0.036(3) 0.005(2) -0.002(2) 0.001(2)
N4 0.039(3) 0.039(2) 0.034(3) -0.001(2) 0.003(2) 0.000(2)
N5 0.051(3) 0.044(3) 0.036(3) -0.008(2) 0.012(2) -0.003(2)
O1 0.037(2) 0.036(2) 0.042(2) -0.0039(16) -0.0077(19) 0.0048(18)
O2 0.039(2) 0.036(2) 0.040(2) 0.0020(16) -0.0108(18) -0.0072(17)
O3 0.052(3) 0.034(2) 0.045(2) -0.0001(17) -0.0064(19) -0.0017(17)
O4 0.042(3) 0.044(2) 0.045(3) -0.0032(18) -0.003(2) 0.001(2)
O5 0.084(4) 0.073(4) 0.092(4) -0.034(3) 0.006(3) 0.006(3)
O11 0.086(5) 0.067(4) 0.109(5) 0.005(3) -0.015(3) 0.000(3)
O11' 0.118(7) 0.093(6) 0.106(6) -0.028(4) -0.013(4) 0.003(4)
O12 0.086(5) 0.067(4) 0.109(5) 0.005(3) -0.015(3) 0.000(3)
O12' 0.118(7) 0.093(6) 0.106(6) -0.028(4) -0.013(4) 0.003(4)
O13 0.086(5) 0.067(4) 0.109(5) 0.005(3) -0.015(3) 0.000(3)
O13' 0.118(7) 0.093(6) 0.106(6) -0.028(4) -0.013(4) 0.003(4)
O14 0.086(5) 0.067(4) 0.109(5) 0.005(3) -0.015(3) 0.000(3)
O14' 0.118(7) 0.093(6) 0.106(6) -0.028(4) -0.013(4) 0.003(4)
C1 0.047(4) 0.042(3) 0.043(4) 0.008(3) -0.008(3) 0.001(3)
C2 0.036(4) 0.046(3) 0.056(4) 0.000(3) 0.009(3) -0.004(3)
C3 0.036(4) 0.052(4) 0.056(4) 0.001(3) 0.019(3) -0.006(3)
C4 0.046(4) 0.037(3) 0.040(4) -0.004(3) 0.008(3) -0.005(3)
C5 0.054(4) 0.078(4) 0.029(3) 0.002(3) 0.007(3) 0.003(3)
C6 0.039(4) 0.081(5) 0.095(6) 0.014(3) 0.005(4) 0.011(4)
C7 0.059(4) 0.052(4) 0.031(3) -0.001(3) -0.004(3) 0.006(3)
C8 0.059(5) 0.053(4) 0.037(4) -0.017(3) 0.018(3) -0.009(3)
C9 0.051(4) 0.054(4) 0.055(4) -0.012(3) 0.027(4) -0.020(3)
C10 0.044(4) 0.030(3) 0.058(4) -0.011(3) 0.018(3) -0.011(3)
C11 0.039(4) 0.057(4) 0.092(5) 0.008(3) 0.009(4) -0.014(4)
C12 0.103(6) 0.096(5) 0.036(4) -0.014(4) 0.020(4) -0.008(3)
C13 0.046(4) 0.042(3) 0.040(3) -0.007(3) -0.004(3) -0.006(3)
C14 0.044(4) 0.041(3) 0.042(4) -0.007(3) -0.010(3) 0.003(3)
C15 0.028(3) 0.045(3) 0.033(3) 0.001(3) 0.002(2) 0.002(3)
C16 0.051(4) 0.055(4) 0.059(4) 0.000(3) -0.021(3) 0.002(3)

loop_
_atom_type_symbol
_atom_type_description
_atom_type_scat_dispersion_real
_atom_type_scat_dispersion_imag
_atom_type_scat_source
C C 0.0033 0.0016 'International Tables Vol C Tables 4.2.6.8 and 6.1.1.4'
H H 0.0000 0.0000 'International Tables Vol C Tables 4.2.6.8 and 6.1.1.4'
N N 0.0061 0.0033 'International Tables Vol C Tables 4.2.6.8 and 6.1.1.4'
O O 0.0106 0.0060 'International Tables Vol C Tables 4.2.6.8 and 6.1.1.4'
Cl Cl 0.1484 0.1585 'International Tables Vol C Tables 4.2.6.8 and 6.1.1.4'
Ni Ni 0.3393 1.1124 'International Tables Vol C Tables 4.2.6.8 and 6.1.1.4'

loop_
_geom_angle_atom_site_label_1
_geom_angle_atom_site_label_2
_geom_angle_atom_site_label_3
_geom_angle
O2 Ni N4 99.19(16)
O2 Ni N2 100.50(15)
N4 Ni N2 160.25(17)
O2 Ni O1 91.73(14)
N4 Ni O1 91.29(15)
N2 Ni O1 89.70(15)
O2 Ni N1 172.99(14)
N4 Ni N1 80.69(16)
N2 Ni N1 79.96(16)
O1 Ni N1 81.27(14)
O2 Ni O4 94.35(15)
N4 Ni O4 88.45(16)
N2 Ni O4 88.49(16)
O1 Ni O4 173.88(16)
N1 Ni O4 92.65(16)
O13 Cl O14 112.4(5)
O13 Cl O12 104.5(6)
O14 Cl O12 106.4(5)
O13 Cl O11 120.9(6)
O14 Cl O11 103.4(6)
O12 Cl O11 108.4(7)
C7 N1 C1 111.1(4)
C7 N1 C13 111.4(4)
C1 N1 C13 113.6(4)
C7 N1 Ni 105.9(3)
C1 N1 Ni 106.1(3)
C13 N1 Ni 108.2(3)
C4 N2 N3 106.2(4)
C4 N2 Ni 140.9(4)
N3 N2 Ni 111.4(3)
C2 N3 N2 111.7(4)
C2 N3 C1 129.6(5)
N2 N3 C1 118.6(4)
C10 N4 N5 105.4(4)
C10 N4 Ni 142.9(4)
N5 N4 Ni 111.7(3)
C8 N5 N4 112.1(5)
C8 N5 C7 128.1(5)
N4 N5 C7 118.5(4)
C14 O1 Ni 109.7(3)
C14 O1 H26 114(4)
Ni O1 H26 112(4)
C15 O2 Ni 127.3(3)
Ni O4 H27 107(3)
Ni O4 H28 99(4)
H27 O4 H28 108(5)
H29 O5 H30 117(3)
N3 C1 N1 107.7(4)
N3 C1 H1A 110.2
N1 C1 H1A 110.2
N3 C1 H1B 110.2
N1 C1 H1B 110.2
H1A C1 H1B 108.5
N3 C2 C3 106.0(5)
N3 C2 C6 122.5(5)
C3 C2 C6 131.5(5)
C2 C3 C4 107.3(5)
C2 C3 H3A 126.4
C4 C3 H3A 126.4
N2 C4 C3 108.8(5)
N2 C4 C5 121.5(5)
C3 C4 C5 129.7(5)
C4 C5 H5A 109.5
C4 C5 H5B 109.5
H5A C5 H5B 109.5
C4 C5 H5C 109.5
H5A C5 H5C 109.5
H5B C5 H5C 109.5
C2 C6 H6A 109.5
C2 C6 H6B 109.5
H6A C6 H6B 109.5
C2 C6 H6C 109.5
H6A C6 H6C 109.5
H6B C6 H6C 109.5
N5 C7 N1 107.8(4)
N5 C7 H7A 110.1
N1 C7 H7A 110.1
N5 C7 H7B 110.1
N1 C7 H7B 110.1
H7A C7 H7B 108.5
N5 C8 C9 104.9(5)
N5 C8 C12 123.3(6)
C9 C8 C12 131.9(6)
C8 C9 C10 108.0(5)
C8 C9 H9A 126.0
C10 C9 H9A 126.0
N4 C10 C9 109.6(6)
N4 C10 C11 121.0(5)
C9 C10 C11 129.4(5)
C10 C11 H11B 109.5
C10 C11 H11C 109.5
H11B C11 H11C 109.5
C10 C11 H11D 109.5
H11B C11 H11D 109.5
H11C C11 H11D 109.5
C8 C12 H12A 109.5
C8 C12 H12B 109.5
H12A C12 H12B 109.5
C8 C12 H12C 109.5
H12A C12 H12C 109.5
H12B C12 H12C 109.5
N1 C13 C14 112.3(4)
N1 C13 H13A 109.2
C14 C13 H13A 109.2
N1 C13 H13B 109.2
C14 C13 H13B 109.2
H13A C13 H13B 107.9
O1 C14 C13 107.2(4)
O1 C14 H14A 110.3
C13 C14 H14A 110.3
O1 C14 H14B 110.3
C13 C14 H14B 110.3
H14A C14 H14B 108.5
O2 C15 O3 124.8(5)
O2 C15 C16 115.4(5)
O3 C15 C16 119.8(5)
C15 C16 H16A 109.5
C15 C16 H16B 109.5
H16A C16 H16B 109.5
C15 C16 H16C 109.5
H16A C16 H16C 109.5
H16B C16 H16C 109.5

loop_
_geom_bond_atom_site_label_1
_geom_bond_atom_site_label_2
_geom_bond_distance
Ni O2 1.999(3)
Ni N4 2.044(4)
Ni N2 2.071(4)
Ni O1 2.097(3)
Ni N1 2.124(4)
Ni O4 2.126(4)
Cl O13 1.401(7)
Cl O14 1.426(7)
Cl O12 1.439(7)
Cl O11 1.446(7)
N1 C7 1.480(6)
N1 C1 1.481(6)
N1 C13 1.487(6)
N2 C4 1.339(6)
N2 N3 1.362(5)
N3 C2 1.349(6)
N3 C1 1.447(6)
N4 C10 1.332(6)
N4 N5 1.366(5)
N5 C8 1.358(6)
N5 C7 1.458(6)
O1 C14 1.427(6)
O1 H26 0.863(10)
O2 C15 1.251(6)
O3 C15 1.255(5)
O4 H27 0.858(10)
O4 H28 0.856(10)
O5 H29 0.861(10)
O5 H30 0.862(10)
C1 H1A 0.9700
C1 H1B 0.9700
C2 C3 1.371(7)
C2 C6 1.490(7)
C3 C4 1.406(7)
C3 H3A 0.9300
C4 C5 1.471(7)
C5 H5A 0.9600
C5 H5B 0.9600
C5 H5C 0.9600
C6 H6A 0.9600
C6 H6B 0.9600
C6 H6C 0.9600
C7 H7A 0.9700
C7 H7B 0.9700
C8 C9 1.368(8)
C8 C12 1.471(8)
C9 C10 1.389(7)
C9 H9A 0.9300
C10 C11 1.495(7)
C11 H11B 0.9600
C11 H11C 0.9600
C11 H11D 0.9600
C12 H12A 0.9600
C12 H12B 0.9600
C12 H12C 0.9600
C13 C14 1.512(6)
C13 H13A 0.9700
C13 H13B 0.9700
C14 H14A 0.9700
C14 H14B 0.9700
C15 C16 1.494(7)
C16 H16A 0.9600
C16 H16B 0.9600
C16 H16C 0.9600

loop_
_geom_hbond_atom_site_label_D
_geom_hbond_atom_site_label_H
_geom_hbond_atom_site_label_A
_geom_hbond_site_symmetry_A
_geom_hbond_distance_DH
_geom_hbond_distance_HA
_geom_hbond_distance_DA
_geom_hbond_angle_DHA
_geom_hbond_publ_flag
O1 H26 O3 2_456 0.863(10) 1.795(10) 2.631(10) 163.0(10) y
O4 H27 O5 1_455 0.858(10) 2.031(10) 2.882(10) 171.0(10) y
O4 H28 O3 1_555 0.856(10) 1.872(10) 2.684(10) 158(5) y
O5 H29 O11' 1_555 0.861(10) 1.837(10) 2.695(10) 174.0(10) y
O5 H29 O11 1_555 0.861(10) 2.092(10) 2.940(10) 168.0(10) y
O5 H30 O12' 3_577 0.862(10) 2.585(10) 3.162(10) 125.0(10) y

loop_
_geom_torsion_atom_site_label_1
_geom_torsion_atom_site_label_2
_geom_torsion_atom_site_label_3
_geom_torsion_atom_site_label_4
_geom_torsion
O2 Ni N1 C7 118.3(11)
N4 Ni N1 C7 28.7(3)
N2 Ni N1 C7 -147.3(3)
O1 Ni N1 C7 121.4(3)
O4 Ni N1 C7 -59.3(3)
O2 Ni N1 C1 -123.5(11)
N4 Ni N1 C1 146.9(3)
N2 Ni N1 C1 -29.1(3)
O1 Ni N1 C1 -120.4(3)
O4 Ni N1 C1 58.9(3)
O2 Ni N1 C13 -1.3(13)
N4 Ni N1 C13 -90.9(3)
N2 Ni N1 C13 93.1(3)
O1 Ni N1 C13 1.9(3)
O4 Ni N1 C13 -178.9(3)
O2 Ni N2 C4 20.1(6)
N4 Ni N2 C4 -164.6(5)
O1 Ni N2 C4 -71.6(5)
N1 Ni N2 C4 -152.8(6)
O4 Ni N2 C4 114.2(5)
O2 Ni N2 N3 -176.8(3)
N4 Ni N2 N3 -1.5(6)
O1 Ni N2 N3 91.5(3)
N1 Ni N2 N3 10.3(3)
O4 Ni N2 N3 -82.7(3)
C4 N2 N3 C2 -1.1(5)
Ni N2 N3 C2 -170.1(3)
C4 N2 N3 C1 -178.5(4)
Ni N2 N3 C1 12.5(5)
O2 Ni N4 C10 -4.3(6)
N2 Ni N4 C10 -179.7(5)
O1 Ni N4 C10 87.6(6)
N1 Ni N4 C10 168.6(6)
O4 Ni N4 C10 -98.5(6)
O2 Ni N4 N5 176.8(3)
N2 Ni N4 N5 1.4(6)
O1 Ni N4 N5 -91.3(3)
N1 Ni N4 N5 -10.3(3)
O4 Ni N4 N5 82.6(3)
C10 N4 N5 C8 1.0(5)
Ni N4 N5 C8 -179.6(3)
C10 N4 N5 C7 169.0(4)
Ni N4 N5 C7 -11.7(5)
O2 Ni O1 C14 -155.1(3)
N4 Ni O1 C14 105.7(3)
N2 Ni O1 C14 -54.6(3)
N1 Ni O1 C14 25.3(3)
O4 Ni O1 C14 18.1(16)
N4 Ni O2 C15 -115.7(4)
N2 Ni O2 C15 62.7(4)
O1 Ni O2 C15 152.7(4)
N1 Ni O2 C15 155.8(11)
O4 Ni O2 C15 -26.6(4)
C2 N3 C1 N1 145.0(5)
N2 N3 C1 N1 -38.1(6)
C7 N1 C1 N3 157.0(4)
C13 N1 C1 N3 -76.5(5)
Ni N1 C1 N3 42.3(4)
N2 N3 C2 C3 0.3(6)
C1 N3 C2 C3 177.3(5)
N2 N3 C2 C6 -177.1(5)
C1 N3 C2 C6 -0.1(8)
N3 C2 C3 C4 0.6(6)
C6 C2 C3 C4 177.7(6)
N3 N2 C4 C3 1.4(5)
Ni N2 C4 C3 165.0(4)
N3 N2 C4 C5 -179.1(4)
Ni N2 C4 C5 -15.5(8)
C2 C3 C4 N2 -1.3(6)
C2 C3 C4 C5 179.3(5)
C8 N5 C7 N1 -157.5(5)
N4 N5 C7 N1 36.8(6)
C1 N1 C7 N5 -155.8(4)
C13 N1 C7 N5 76.5(5)
Ni N1 C7 N5 -41.0(4)
N4 N5 C8 C9 -0.9(6)
C7 N5 C8 C9 -167.4(5)
N4 N5 C8 C12 177.7(5)
C7 N5 C8 C12 11.2(8)
N5 C8 C9 C10 0.4(6)
C12 C8 C9 C10 -178.0(6)
N5 N4 C10 C9 -0.7(5)
Ni N4 C10 C9 -179.7(4)
N5 N4 C10 C11 -179.9(4)
Ni N4 C10 C11 1.2(8)
C8 C9 C10 N4 0.2(6)
C8 C9 C10 C11 179.2(5)
C7 N1 C13 C14 -143.8(4)
C1 N1 C13 C14 89.8(5)
Ni N1 C13 C14 -27.7(5)
Ni O1 C14 C13 -46.3(4)
N1 C13 C14 O1 49.7(5)
Ni O2 C15 O3 7.7(7)
Ni O2 C15 C16 -172.5(3)
